data_4327464
loop_
_publ_author_name
'Dipesh Ghosh'
'Suman Mukhopadhyay'
'Satyabrata Samanta'
'Ki-Young Choi'
'Akira Endo'
'Muktimoy Chaudhury'

_publ_contact_author_address
; Department of Inorganic Chemistry
  Indian Association for the Cultivation of Science
  Kolkata 700 032
  India
;
_publ_contact_author_email icmc@mahendra.iacs.res.in
_publ_contact_author_name 'Dr Muktimoy Chaudhury'
_publ_section_title
;
 Mixed-Spin Binuclear Nickel(II) Complexes in Unsymmetrical Ligand
 Environments and Related Mononuclear Compounds: Electronic and Molecular
 Structures in Solution and in the Solid State
;
_journal_name_full 'Inorganic Chemistry'
_journal_page_first 7189
_journal_page_last 7199
_journal_paper_doi 10.1021/ic034314+
_journal_volume 42
_journal_year 2003
_chemical_formula_sum 'C17 H22 N2 Ni O3 S2'
_chemical_formula_weight 425.20
_chemical_name_systematic
;
 ?
;
_space_group_IT_number 15
_symmetry_cell_setting monoclinic
_symmetry_space_group_name_Hall '-C 2yc'
_symmetry_space_group_name_H-M 'C 1 2/c 1'
_atom_sites_solution_hydrogens geom
_atom_sites_solution_primary direct
_atom_sites_solution_secondary difmap
_audit_creation_method SHELXL-97
_cell_angle_alpha 90.00
_cell_angle_beta 95.25(2)
_cell_angle_gamma 90.00
_cell_formula_units_Z 8
_cell_length_a 22.322(6)
_cell_length_b 9.302(3)
_cell_length_c 18.331(5)
_cell_measurement_reflns_used 17
_cell_measurement_temperature 293(2)
_cell_measurement_theta_max 14.74
_cell_measurement_theta_min 11.32
_cell_volume 3790.3(19)
_computing_cell_refinement 'CAD4 Express (Enraf Nonius, 1994)'
_computing_data_collection 'CAD4 Express (Enraf Nonius, 1994)'
_computing_data_reduction 'XCAD4 (Harms & Wocadlo, 1995)'
_computing_molecular_graphics 'Ortep-3 for Windows (Farrugia, 1998)'
_computing_publication_material 'WinGX publication routines (Farrugia, 1999)'
_computing_structure_refinement 'SHELXL-97 (Sheldrick, 1997)'
_computing_structure_solution 'SHELXS-97 (Sheldrick, 1990)'
_diffrn_ambient_temperature 293(2)
_diffrn_measured_fraction_theta_full 0.996
_diffrn_measured_fraction_theta_max 0.996
_diffrn_measurement_device_type 'Enraf Nonius CAD4'
_diffrn_measurement_method 'non-profiled omega/2theta scans'
_diffrn_radiation_monochromator graphite
_diffrn_radiation_source 'fine-focus sealed tube'
_diffrn_radiation_type MoK\a
_diffrn_radiation_wavelength 0.71069
_diffrn_reflns_av_R_equivalents 0.0557
_diffrn_reflns_av_sigmaI/netI 0.1413
_diffrn_reflns_limit_h_max 26
_diffrn_reflns_limit_h_min 0
_diffrn_reflns_limit_k_max 11
_diffrn_reflns_limit_k_min 0
_diffrn_reflns_limit_l_max 21
_diffrn_reflns_limit_l_min -21
_diffrn_reflns_number 3425
_diffrn_reflns_theta_full 25.00
_diffrn_reflns_theta_max 25.00
_diffrn_reflns_theta_min 2.23
_diffrn_standards_decay_% 8
_diffrn_standards_interval_time 300
_diffrn_standards_number 3
_exptl_absorpt_coefficient_mu 1.295
_exptl_absorpt_correction_T_max 0.7410
_exptl_absorpt_correction_T_min 0.5280
_exptl_absorpt_correction_type psi-scan
_exptl_absorpt_process_details
;
North A.C.T., Phillips D.C. & Mathews F.S. (1968) Acta. Cryst. A24, 351
Number of psi-scan sets used was   8
Theta correction was applied.
Averaged transmission function was used.
No Fourier smoothing was applied.
;
_exptl_crystal_colour violet
_exptl_crystal_density_diffrn 1.487
_exptl_crystal_description block
_exptl_crystal_F_000 1768
_exptl_crystal_size_max 0.494
_exptl_crystal_size_mid 0.396
_exptl_crystal_size_min 0.231
_refine_diff_density_max 0.624
_refine_diff_density_min -0.391
_refine_diff_density_rms 0.089
_refine_ls_extinction_method none
_refine_ls_goodness_of_fit_ref 1.002
_refine_ls_hydrogen_treatment mixed
_refine_ls_matrix_type full
_refine_ls_number_parameters 229
_refine_ls_number_reflns 3333
_refine_ls_number_restraints 0
_refine_ls_restrained_S_all 1.002
_refine_ls_R_factor_all 0.2003
_refine_ls_R_factor_gt 0.0737
_refine_ls_shift/su_max 0.000
_refine_ls_shift/su_mean 0.000
_refine_ls_structure_factor_coef Fsqd
_refine_ls_weighting_details 'calc w=1/[\s^2^(Fo^2^)+(0.0785P)^2^+0.0000P] where P=(Fo^2^+2Fc^2^)/3'
_refine_ls_weighting_scheme calc
_refine_ls_wR_factor_gt 0.1479
_refine_ls_wR_factor_ref 0.1988
_reflns_number_gt 1416
_reflns_number_total 3333
_reflns_threshold_expression >2sigma(I)
_cod_data_source_file ic0343142Bsi20030904_035218_3.cif
_cod_data_source_block compound2
_cod_database_code 4327464

loop_
_symmetry_equiv_pos_as_xyz
'x, y, z'
'-x, y, -z+1/2'
'x+1/2, y+1/2, z'
'-x+1/2, y+1/2, -z+1/2'
'-x, -y, -z'
'x, -y, z-1/2'
'-x+1/2, -y+1/2, -z'
'x+1/2, -y+1/2, z-1/2'

loop_
_atom_site_label
_atom_site_type_symbol
_atom_site_fract_x
_atom_site_fract_y
_atom_site_fract_z
_atom_site_U_iso_or_equiv
_atom_site_adp_type
_atom_site_occupancy
_atom_site_symmetry_multiplicity
_atom_site_calc_flag
_atom_site_refinement_flags
_atom_site_disorder_assembly
_atom_site_disorder_group
Ni Ni 0.64730(5) 0.75454(14) 0.52676(5) 0.0535(4) Uani 1 1 d . . .
S1 S 0.63375(11) 0.5647(3) 0.59084(12) 0.0554(7) Uani 1 1 d . B .
S2 S 0.60399(11) 0.2553(3) 0.56704(13) 0.0658(7) Uani 1 1 d . B .
N1 N 0.6842(4) 0.8915(8) 0.4675(4) 0.058(2) Uani 1 1 d . B .
N2 N 0.5909(3) 0.7090(8) 0.4495(4) 0.053(2) Uani 1 1 d . B .
O1 O 0.6856(3) 0.8201(7) 0.6145(3) 0.074(2) Uani 1 1 d . . .
O2 O 0.5943(5) 1.0287(11) 0.3408(5) 0.154(4) Uani 1 1 d . . .
C1 C 0.7222(5) 0.9320(11) 0.6244(5) 0.062(3) Uani 1 1 d . . .
C2 C 0.7460(5) 0.9615(11) 0.6962(5) 0.069(3) Uani 1 1 d . . .
HC2 H 0.7358 0.9029 0.7343 0.083 Uiso 1 1 calc R . .
C3 C 0.7840(5) 1.0752(12) 0.7112(6) 0.073(3) Uani 1 1 d . . .
HC3 H 0.7975 1.0965 0.7595 0.087 Uiso 1 1 calc R . .
C4 C 0.8025(4) 1.1580(12) 0.6555(7) 0.078(3) Uani 1 1 d . . .
HC4 H 0.8285 1.2347 0.6665 0.093 Uiso 1 1 calc R . .
C5 C 0.7832(4) 1.1293(11) 0.5847(6) 0.069(3) Uani 1 1 d . . .
HC5 H 0.7967 1.1848 0.5473 0.082 Uiso 1 1 calc R . .
C6 C 0.7425(4) 1.0144(10) 0.5679(5) 0.054(2) Uani 1 1 d . . .
C7 C 0.7227(5) 0.9870(11) 0.4925(5) 0.058(3) Uani 1 1 d . . .
HC7 H 0.746(4) 1.040(10) 0.452(5) 0.09(3) Uiso 1 1 d . . .
C8 C 0.6721(5) 0.8751(11) 0.3860(5) 0.081(3) Uani 1 1 d . . .
HC8A H 0.6962 0.9449 0.3624 0.097 Uiso 1 1 calc R A 1
HC8B H 0.6852 0.7801 0.3723 0.097 Uiso 1 1 calc R A 1
C9 C 0.6091(5) 0.8937(14) 0.3583(7) 0.032(4) Uiso 0.63(2) 1 d P B 1
HC9 H 0.6022 0.8362 0.3135 0.038 Uiso 1 1 calc R B 1
C9' C 0.5976(11) 0.875(3) 0.2965(14) 0.060(9) Uiso 0.37(2) 1 d P B 2
C10 C 0.5672(5) 0.8395(10) 0.4107(5) 0.071(3) Uani 1 1 d . . .
H10A H 0.5609 0.9140 0.4462 0.085 Uiso 1 1 calc R B 1
H10B H 0.5286 0.8177 0.3843 0.085 Uiso 1 1 calc R B 1
C11 C 0.5684(4) 0.5846(11) 0.4272(4) 0.050(2) Uani 1 1 d . . .
C12 C 0.5276(4) 0.5589(12) 0.3577(5) 0.072(3) Uani 1 1 d . B .
H12A H 0.4866 0.5871 0.3643 0.086 Uiso 1 1 calc R . .
H12B H 0.5414 0.6131 0.3173 0.086 Uiso 1 1 calc R . .
C13 C 0.5312(5) 0.3990(12) 0.3435(5) 0.078(3) Uani 1 1 d . . .
H13A H 0.5623 0.3780 0.3113 0.094 Uiso 1 1 calc R B .
H13B H 0.4931 0.3629 0.3212 0.094 Uiso 1 1 calc R . .
C14 C 0.5467(4) 0.3314(11) 0.4192(5) 0.068(3) Uani 1 1 d . B .
H14A H 0.5105 0.2996 0.4401 0.082 Uiso 1 1 calc R . .
H14B H 0.5735 0.2499 0.4162 0.082 Uiso 1 1 calc R . .
C15 C 0.5772(4) 0.4513(10) 0.4644(4) 0.049(2) Uani 1 1 d . B .
C16 C 0.6033(3) 0.4344(9) 0.5344(4) 0.044(2) Uani 1 1 d . . .
C17 C 0.6393(5) 0.2655(11) 0.6574(5) 0.079(3) Uani 1 1 d . . .
H17A H 0.6411 0.1713 0.6789 0.119 Uiso 1 1 calc R B .
H17B H 0.6166 0.3281 0.6861 0.119 Uiso 1 1 calc R . .
H17C H 0.6793 0.3027 0.6562 0.119 Uiso 1 1 calc R . .
OW O 0.5977(7) 1.1240(16) 0.2017(7) 0.101(5) Uiso 0.63(2) 1 d P B 1
OW' O 0.5663(10) 1.070(2) 0.1857(10) 0.067(7) Uiso 0.37(2) 1 d P B 2

loop_
_atom_site_aniso_label
_atom_site_aniso_U_11
_atom_site_aniso_U_22
_atom_site_aniso_U_33
_atom_site_aniso_U_23
_atom_site_aniso_U_13
_atom_site_aniso_U_12
Ni 0.0778(8) 0.0484(7) 0.0355(6) 0.0029(7) 0.0106(5) 0.0008(8)
S1 0.0763(17) 0.0517(15) 0.0372(12) 0.0042(12) 0.0005(11) -0.0043(14)
S2 0.0809(18) 0.0484(15) 0.0686(16) 0.0004(16) 0.0097(13) 0.0022(17)
N1 0.072(5) 0.053(5) 0.050(5) 0.000(4) 0.021(4) 0.004(5)
N2 0.067(5) 0.054(6) 0.040(4) 0.003(4) 0.021(4) 0.014(4)
O1 0.121(6) 0.054(4) 0.047(4) 0.003(3) 0.014(4) -0.024(4)
O2 0.258(12) 0.113(8) 0.097(7) -0.015(6) 0.048(8) 0.014(8)
C1 0.087(8) 0.048(6) 0.052(6) 0.007(5) 0.014(6) 0.014(6)
C2 0.091(8) 0.050(7) 0.064(7) 0.001(5) 0.003(6) -0.006(6)
C3 0.083(8) 0.070(8) 0.061(7) -0.003(6) -0.013(6) 0.009(7)
C4 0.056(7) 0.077(8) 0.098(9) -0.011(8) 0.000(7) -0.016(6)
C5 0.061(7) 0.062(7) 0.086(8) 0.007(6) 0.023(6) -0.001(6)
C6 0.056(6) 0.050(6) 0.061(6) 0.005(5) 0.023(5) 0.003(5)
C7 0.067(7) 0.052(7) 0.060(7) 0.009(6) 0.030(6) 0.018(6)
C8 0.132(10) 0.068(7) 0.049(6) -0.005(5) 0.047(6) 0.003(7)
C10 0.097(8) 0.052(7) 0.064(6) 0.007(5) 0.009(6) 0.027(6)
C11 0.047(6) 0.066(7) 0.037(5) -0.003(5) 0.007(4) 0.006(6)
C12 0.068(7) 0.095(9) 0.052(6) -0.004(6) 0.003(5) 0.002(7)
C13 0.075(7) 0.096(9) 0.062(7) -0.028(7) -0.002(6) 0.010(7)
C14 0.074(7) 0.072(7) 0.059(6) -0.023(6) 0.008(5) -0.002(6)
C15 0.046(5) 0.063(7) 0.041(5) -0.013(5) 0.014(4) 0.003(5)
C16 0.041(5) 0.049(6) 0.044(5) -0.005(4) 0.010(4) 0.001(5)
C17 0.103(8) 0.073(8) 0.063(6) 0.017(6) 0.011(6) 0.004(7)

loop_
_atom_type_symbol
_atom_type_description
_atom_type_scat_dispersion_real
_atom_type_scat_dispersion_imag
_atom_type_scat_source
C C 0.0033 0.0016 'International Tables Vol C Tables 4.2.6.8 and 6.1.1.4'
H H 0.0000 0.0000 'International Tables Vol C Tables 4.2.6.8 and 6.1.1.4'
N N 0.0061 0.0033 'International Tables Vol C Tables 4.2.6.8 and 6.1.1.4'
Ni Ni 0.3393 1.1124 'International Tables Vol C Tables 4.2.6.8 and 6.1.1.4'
O O 0.0106 0.0060 'International Tables Vol C Tables 4.2.6.8 and 6.1.1.4'
S S 0.1246 0.1234 'International Tables Vol C Tables 4.2.6.8 and 6.1.1.4'

loop_
_geom_angle_atom_site_label_1
_geom_angle_atom_site_label_2
_geom_angle_atom_site_label_3
_geom_angle
O1 Ni N2 164.6(3)
O1 Ni N1 94.9(3)
N2 Ni N1 90.9(3)
O1 Ni S1 82.7(2)
N2 Ni S1 96.3(2)
N1 Ni S1 161.0(2)
C16 S1 Ni 108.7(3)
C16 S2 C17 104.8(4)
C7 N1 C8 118.4(8)
C7 N1 Ni 124.5(7)
C8 N1 Ni 116.8(7)
C11 N2 C10 117.7(8)
C11 N2 Ni 130.7(6)
C10 N2 Ni 111.5(6)
C1 O1 Ni 127.4(6)
C9 O2 C9' 43.9(10)
O1 C1 C6 124.5(9)
O1 C1 C2 117.3(9)
C6 C1 C2 118.0(10)
C3 C2 C1 120.9(10)
C2 C3 C4 120.5(9)
C5 C4 C3 120.7(10)
C4 C5 C6 119.8(10)
C1 C6 C5 119.7(9)
C1 C6 C7 121.7(9)
C5 C6 C7 118.6(9)
N1 C7 C6 126.8(9)
C9 C8 N1 114.4(8)
O2 C9 C8 113.9(11)
O2 C9 C10 108.6(10)
C8 C9 C10 112.1(10)
N2 C10 C9 111.7(8)
N2 C11 C15 126.1(8)
N2 C11 C12 125.7(9)
C15 C11 C12 108.2(8)
C13 C12 C11 105.2(8)
C12 C13 C14 105.0(8)
C15 C14 C13 104.2(8)
C16 C15 C11 125.3(8)
C16 C15 C14 124.0(9)
C11 C15 C14 110.2(8)
C15 C16 S1 127.1(7)
C15 C16 S2 114.5(7)
S1 C16 S2 118.4(5)

loop_
_geom_bond_atom_site_label_1
_geom_bond_atom_site_label_2
_geom_bond_distance
Ni O1 1.854(6)
Ni N2 1.856(8)
Ni N1 1.909(8)
Ni S1 2.158(3)
S1 C16 1.695(8)
S2 C16 1.769(9)
S2 C17 1.771(9)
N1 C7 1.290(11)
N1 C8 1.502(10)
N2 C11 1.312(10)
N2 C10 1.480(10)
O1 C1 1.326(11)
O2 C9 1.330(14)
O2 C9' 1.65(3)
C1 C6 1.397(12)
C1 C2 1.400(12)
C2 C3 1.369(12)
C3 C4 1.371(13)
C4 C5 1.356(13)
C5 C6 1.419(12)
C6 C7 1.435(13)
C8 C9 1.463(14)
C9 C10 1.488(14)
C11 C15 1.420(12)
C11 C12 1.515(11)
C12 C13 1.514(13)
C13 C14 1.534(12)
C14 C15 1.514(11)
C15 C16 1.369(11)

loop_
_geom_torsion_atom_site_label_1
_geom_torsion_atom_site_label_2
_geom_torsion_atom_site_label_3
_geom_torsion_atom_site_label_4
_geom_torsion
O1 Ni S1 C16 -173.1(4)
N2 Ni S1 C16 22.4(4)
N1 Ni S1 C16 -89.3(8)
O1 Ni N1 C7 0.9(8)
N2 Ni N1 C7 166.6(8)
S1 Ni N1 C7 -80.9(11)
O1 Ni N1 C8 174.0(7)
N2 Ni N1 C8 -20.3(7)
S1 Ni N1 C8 92.2(10)
O1 Ni N2 C11 -108.5(13)
N1 Ni N2 C11 139.3(8)
S1 Ni N2 C11 -23.0(8)
O1 Ni N2 C10 68.5(14)
N1 Ni N2 C10 -43.6(6)
S1 Ni N2 C10 154.0(5)
N2 Ni O1 C1 -108.0(13)
N1 Ni O1 C1 3.7(8)
S1 Ni O1 C1 164.7(8)
Ni O1 C1 C6 -5.8(14)
Ni O1 C1 C2 179.9(7)
O1 C1 C2 C3 -179.9(9)
C6 C1 C2 C3 5.4(15)
C1 C2 C3 C4 -3.8(16)
C2 C3 C4 C5 0.3(16)
C3 C4 C5 C6 1.4(16)
O1 C1 C6 C5 -178.0(9)
C2 C1 C6 C5 -3.7(13)
O1 C1 C6 C7 2.7(14)
C2 C1 C6 C7 177.0(9)
C4 C5 C6 C1 0.4(14)
C4 C5 C6 C7 179.7(9)
C8 N1 C7 C6 -176.7(9)
Ni N1 C7 C6 -3.7(13)
C1 C6 C7 N1 2.3(15)
C5 C6 C7 N1 -177.0(9)
C7 N1 C8 C9 -122.8(10)
Ni N1 C8 C9 63.7(11)
C9' O2 C9 C8 115.8(18)
C9' O2 C9 C10 -118.5(18)
N1 C8 C9 O2 89.6(12)
N1 C8 C9 C10 -34.3(14)
C11 N2 C10 C9 -102.0(10)
Ni N2 C10 C9 80.5(9)
O2 C9 C10 N2 -163.0(9)
C8 C9 C10 N2 -36.2(13)
C10 N2 C11 C15 -168.5(8)
Ni N2 C11 C15 8.4(14)
C10 N2 C11 C12 10.6(13)
Ni N2 C11 C12 -172.4(6)
N2 C11 C12 C13 161.4(9)
C15 C11 C12 C13 -19.4(10)
C11 C12 C13 C14 26.8(11)
C12 C13 C14 C15 -24.4(11)
N2 C11 C15 C16 10.2(15)
C12 C11 C15 C16 -169.0(8)
N2 C11 C15 C14 -176.9(9)
C12 C11 C15 C14 3.8(10)
C13 C14 C15 C16 -174.1(8)
C13 C14 C15 C11 13.0(10)
C11 C15 C16 S1 -3.2(13)
C14 C15 C16 S1 -175.1(7)
C11 C15 C16 S2 176.6(7)
C14 C15 C16 S2 4.7(11)
Ni S1 C16 C15 -15.2(8)
Ni S1 C16 S2 165.0(4)
C17 S2 C16 C15 -179.7(6)
C17 S2 C16 S1 0.2(6)
